data_1562074
loop_
_publ_author_name
'Kuai, Hai-Wei'
'Lv, Gao-Chao'
'Hou, Chao'
'Sun, Wei-Yin'

_publ_section_title
;
 Anion-controlled assembly of metal 3,5-bis(benzimidazol-1-ylmethyl)
 benzoate complexes: Synthesis, characterization and property
;
_journal_name_full 'Journal of Solid State Chemistry'
_journal_page_first 2
_journal_page_last 16
_journal_paper_doi 10.1016/j.jssc.2014.02.028
_journal_volume 223
_journal_year 2015
_chemical_formula_moiety 'C23 H17 Cd Cl N4 O2'
_chemical_formula_sum 'C23 H17 Cd Cl N4 O2'
_chemical_formula_weight 529.26
_space_group_IT_number 14
_space_group_name_Hall '-P 2ybc'
_space_group_name_H-M_alt 'P 1 21/c 1'
_symmetry_cell_setting monoclinic
_symmetry_space_group_name_Hall '-P 2ybc'
_symmetry_space_group_name_H-M 'P 1 21/c 1'
_atom_sites_solution_hydrogens geom
_atom_sites_solution_primary direct
_atom_sites_solution_secondary difmap
_audit_creation_method SHELXL-97
_cell_angle_alpha 90.00
_cell_angle_beta 104.2240(10)
_cell_angle_gamma 90.00
_cell_formula_units_Z 4
_cell_length_a 10.8220(6)
_cell_length_b 15.2723(9)
_cell_length_c 12.2901(7)
_cell_measurement_reflns_used 2761
_cell_measurement_temperature 293(2)
_cell_measurement_theta_max 24.22
_cell_measurement_theta_min 2.62
_cell_volume 1969.0(2)
_computing_structure_refinement 'SHELXL-97 (Sheldrick, 1997)'
_computing_structure_solution 'SHELXS-97 (Sheldrick, 1990)'
_diffrn_ambient_temperature 293(2)
_diffrn_measured_fraction_theta_full 0.985
_diffrn_measured_fraction_theta_max 0.985
_diffrn_measurement_device_type 'Bruker Smart Apex CCD'
_diffrn_measurement_method 'phi and omega scans'
_diffrn_radiation_monochromator graphite
_diffrn_radiation_source 'fine-focus sealed tube'
_diffrn_radiation_type MoK\a
_diffrn_radiation_wavelength 0.71073
_diffrn_reflns_av_R_equivalents 0.0380
_diffrn_reflns_av_sigmaI/netI 0.0494
_diffrn_reflns_limit_h_max 12
_diffrn_reflns_limit_h_min -14
_diffrn_reflns_limit_k_max 17
_diffrn_reflns_limit_k_min -20
_diffrn_reflns_limit_l_max 16
_diffrn_reflns_limit_l_min -14
_diffrn_reflns_number 12175
_diffrn_reflns_theta_full 28.00
_diffrn_reflns_theta_max 28.00
_diffrn_reflns_theta_min 1.94
_exptl_absorpt_coefficient_mu 1.275
_exptl_absorpt_correction_T_max 0.7846
_exptl_absorpt_correction_T_min 0.7846
_exptl_absorpt_correction_type multi-scan
_exptl_absorpt_process_details '(SADBAS; Sheldrick, 1996)'
_exptl_crystal_colour colorless
_exptl_crystal_density_diffrn 1.785
_exptl_crystal_density_method 'not measured'
_exptl_crystal_description block
_exptl_crystal_F_000 1056
_exptl_crystal_size_max 0.20
_exptl_crystal_size_mid 0.20
_exptl_crystal_size_min 0.20
_refine_diff_density_max 0.389
_refine_diff_density_min -0.569
_refine_diff_density_rms 0.087
_refine_ls_extinction_method none
_refine_ls_goodness_of_fit_ref 1.056
_refine_ls_hydrogen_treatment constr
_refine_ls_matrix_type full
_refine_ls_number_parameters 280
_refine_ls_number_reflns 4682
_refine_ls_number_restraints 0
_refine_ls_restrained_S_all 1.056
_refine_ls_R_factor_all 0.0469
_refine_ls_R_factor_gt 0.0336
_refine_ls_shift/su_max 0.001
_refine_ls_shift/su_mean 0.000
_refine_ls_structure_factor_coef Fsqd
_refine_ls_weighting_details 'calc w=1/[\s^2^(Fo^2^)+(0.0210P)^2^] where P=(Fo^2^+2Fc^2^)/3'
_refine_ls_weighting_scheme calc
_refine_ls_wR_factor_gt 0.0607
_refine_ls_wR_factor_ref 0.0646
_reflns_number_gt 3717
_reflns_number_total 4682
_reflns_threshold_expression >2sigma(I)
_cod_data_source_file JSSC-2015-223-2.cif
_cod_data_source_block 2
_cod_depositor_comments
;
The following automatic conversions were performed:

data item '_symmetry_cell_setting' value 'Monoclinic' was changed to
'monoclinic' in accordance with the built-in table derived from the
CIF Core dictionary named 'cif_core.dic' version 2.4.5 last updated
on 2014-11-21.

Automatic conversion script
Id: cif_fix_values 8369 2020-08-20 11:38:08Z andrius 
;
_cod_original_cell_volume 1968.99(19)
_cod_original_sg_symbol_H-M 'P2(1)/c  '
_cod_database_code 1562074

loop_
_symmetry_equiv_pos_as_xyz
'x, y, z'
'-x, y+1/2, -z+1/2'
'-x, -y, -z'
'x, -y-1/2, z-1/2'

loop_
_atom_site_label
_atom_site_type_symbol
_atom_site_fract_x
_atom_site_fract_y
_atom_site_fract_z
_atom_site_U_iso_or_equiv
_atom_site_adp_type
_atom_site_occupancy
_atom_site_symmetry_multiplicity
_atom_site_calc_flag
_atom_site_refinement_flags
_atom_site_disorder_assembly
_atom_site_disorder_group
Cd1 Cd -0.067179(18) 0.062757(14) 0.612403(16) 0.02537(7) Uani 1 1 d . . .
Cl1 Cl -0.05251(7) 0.09166(5) 0.41392(6) 0.03333(18) Uani 1 1 d . . .
N11 N 0.1067(2) 0.13703(16) 0.72040(19) 0.0293(6) Uani 1 1 d . . .
N12 N 0.2151(2) 0.19213(16) 0.88466(17) 0.0258(5) Uani 1 1 d . . .
N31 N 0.8156(2) 0.31303(16) 1.13725(19) 0.0301(6) Uani 1 1 d . . .
N32 N 0.7038(2) 0.22659(16) 1.22399(18) 0.0278(5) Uani 1 1 d . . .
O1 O 0.12037(19) 0.00903(14) 1.23884(16) 0.0371(5) Uani 1 1 d . . .
O2 O 0.26093(19) 0.02464(15) 1.40086(16) 0.0393(5) Uani 1 1 d . . .
C1 C 0.3036(3) 0.20260(18) 1.0918(2) 0.0237(6) Uani 1 1 d . . .
C2 C 0.4306(3) 0.21900(19) 1.1434(2) 0.0262(6) Uani 1 1 d . . .
H1 H 0.4771 0.2563 1.1086 0.031 Uiso 1 1 calc R . .
C3 C 0.4901(2) 0.18129(18) 1.2455(2) 0.0245(6) Uani 1 1 d . . .
C4 C 0.4186(3) 0.12728(18) 1.2970(2) 0.0247(6) Uani 1 1 d . . .
H2 H 0.4556 0.1041 1.3675 0.030 Uiso 1 1 calc R . .
C5 C 0.2927(3) 0.10715(18) 1.2455(2) 0.0242(6) Uani 1 1 d . . .
C6 C 0.2358(3) 0.14508(18) 1.1428(2) 0.0248(6) Uani 1 1 d . . .
H3 H 0.1515 0.1319 1.1079 0.030 Uiso 1 1 calc R . .
C11 C 0.2416(3) 0.24932(19) 0.9838(2) 0.0294(7) Uani 1 1 d . . .
H5 H 0.1622 0.2752 0.9912 0.035 Uiso 1 1 calc R . .
H4 H 0.2969 0.2966 0.9722 0.035 Uiso 1 1 calc R . .
C12 C 0.1017(3) 0.1829(2) 0.8102(2) 0.0306(7) Uani 1 1 d . . .
H6 H 0.0265 0.2066 0.8210 0.037 Uiso 1 1 calc R . .
C13 C 0.2345(3) 0.11608(19) 0.7361(2) 0.0264(6) Uani 1 1 d . . .
C14 C 0.3034(3) 0.14860(18) 0.8393(2) 0.0250(6) Uani 1 1 d . . .
C15 C 0.4326(3) 0.1323(2) 0.8792(3) 0.0342(7) Uani 1 1 d . . .
H7 H 0.4772 0.1505 0.9502 0.041 Uiso 1 1 calc R . .
C16 C 0.4919(3) 0.0878(2) 0.8086(3) 0.0392(8) Uani 1 1 d . . .
H8 H 0.5783 0.0748 0.8328 0.047 Uiso 1 1 calc R . .
C17 C 0.4247(3) 0.0617(2) 0.7014(3) 0.0388(8) Uani 1 1 d . . .
H9 H 0.4688 0.0351 0.6542 0.047 Uiso 1 1 calc R . .
C18 C 0.2964(3) 0.07411(19) 0.6637(2) 0.0333(7) Uani 1 1 d . . .
H10 H 0.2522 0.0554 0.5928 0.040 Uiso 1 1 calc R . .
C31 C 0.6291(3) 0.1986(2) 1.3021(2) 0.0315(7) Uani 1 1 d . . .
H11 H 0.6338 0.2435 1.3588 0.038 Uiso 1 1 calc R . .
H12 H 0.6665 0.1456 1.3398 0.038 Uiso 1 1 calc R . .
C32 C 0.7484(3) 0.3079(2) 1.2126(2) 0.0332(7) Uani 1 1 d . . .
H13 H 0.7329 0.3557 1.2542 0.040 Uiso 1 1 calc R . .
C33 C 0.8168(3) 0.2282(2) 1.0961(2) 0.0277(6) Uani 1 1 d . . .
C34 C 0.7461(3) 0.1733(2) 1.1485(2) 0.0290(7) Uani 1 1 d . . .
C35 C 0.7290(3) 0.0852(2) 1.1245(3) 0.0387(8) Uani 1 1 d . . .
H14 H 0.6798 0.0499 1.1589 0.046 Uiso 1 1 calc R . .
C36 C 0.7894(3) 0.0527(2) 1.0462(3) 0.0454(9) Uani 1 1 d . . .
H15 H 0.7815 -0.0065 1.0283 0.055 Uiso 1 1 calc R . .
C37 C 0.8619(3) 0.1056(2) 0.9931(3) 0.0406(8) Uani 1 1 d . . .
H16 H 0.9012 0.0809 0.9410 0.049 Uiso 1 1 calc R . .
C38 C 0.8761(3) 0.1936(2) 1.0165(2) 0.0356(7) Uani 1 1 d . . .
H17 H 0.9237 0.2290 0.9805 0.043 Uiso 1 1 calc R . .
C51 C 0.2196(3) 0.04254(19) 1.2993(2) 0.0289(7) Uani 1 1 d . . .

loop_
_atom_site_aniso_label
_atom_site_aniso_U_11
_atom_site_aniso_U_22
_atom_site_aniso_U_33
_atom_site_aniso_U_23
_atom_site_aniso_U_13
_atom_site_aniso_U_12
Cd1 0.02531(12) 0.02720(13) 0.02563(11) -0.00177(9) 0.01013(8) -0.00291(9)
Cl1 0.0419(4) 0.0328(4) 0.0276(4) 0.0015(3) 0.0130(3) 0.0056(3)
N11 0.0273(13) 0.0334(15) 0.0272(12) -0.0025(11) 0.0069(10) -0.0026(11)
N12 0.0235(12) 0.0305(14) 0.0228(12) -0.0023(11) 0.0044(10) -0.0011(10)
N31 0.0288(13) 0.0279(15) 0.0379(14) -0.0042(12) 0.0164(11) -0.0052(11)
N32 0.0247(13) 0.0316(15) 0.0284(13) 0.0003(11) 0.0090(10) -0.0033(11)
O1 0.0383(13) 0.0392(14) 0.0358(12) -0.0004(10) 0.0129(10) -0.0138(10)
O2 0.0460(13) 0.0469(15) 0.0281(11) 0.0035(10) 0.0147(10) -0.0164(11)
C1 0.0298(15) 0.0211(16) 0.0223(14) -0.0033(12) 0.0104(12) 0.0002(12)
C2 0.0319(16) 0.0240(16) 0.0263(15) -0.0011(12) 0.0141(13) -0.0058(12)
C3 0.0241(15) 0.0254(16) 0.0259(14) -0.0024(12) 0.0098(12) -0.0028(12)
C4 0.0312(16) 0.0225(16) 0.0217(14) 0.0004(12) 0.0089(12) 0.0003(12)
C5 0.0311(16) 0.0194(15) 0.0265(15) -0.0035(12) 0.0151(12) 0.0013(12)
C6 0.0229(15) 0.0259(16) 0.0258(14) -0.0050(12) 0.0067(12) -0.0008(12)
C11 0.0332(17) 0.0274(17) 0.0279(15) -0.0019(13) 0.0079(13) -0.0008(13)
C12 0.0235(15) 0.0360(19) 0.0324(16) -0.0017(14) 0.0068(13) -0.0002(13)
C13 0.0276(16) 0.0244(16) 0.0280(15) 0.0016(13) 0.0084(12) -0.0037(12)
C14 0.0267(15) 0.0237(16) 0.0260(14) 0.0014(12) 0.0092(12) -0.0022(12)
C15 0.0281(17) 0.037(2) 0.0361(17) -0.0008(15) 0.0051(13) -0.0029(14)
C16 0.0269(17) 0.041(2) 0.053(2) 0.0034(17) 0.0162(15) 0.0043(14)
C17 0.045(2) 0.0313(19) 0.047(2) -0.0009(16) 0.0250(16) 0.0048(15)
C18 0.0446(19) 0.0257(18) 0.0319(16) 0.0006(13) 0.0135(14) -0.0048(14)
C31 0.0289(16) 0.039(2) 0.0277(15) 0.0027(14) 0.0098(13) -0.0023(14)
C32 0.0275(16) 0.0319(18) 0.0420(18) -0.0053(15) 0.0120(14) -0.0036(13)
C33 0.0234(15) 0.0284(17) 0.0308(15) 0.0001(13) 0.0055(12) -0.0010(12)
C34 0.0263(15) 0.0310(18) 0.0293(15) 0.0009(13) 0.0065(12) 0.0012(13)
C35 0.049(2) 0.031(2) 0.0392(18) 0.0043(15) 0.0157(16) -0.0075(15)
C36 0.064(2) 0.031(2) 0.0423(19) -0.0034(16) 0.0157(18) -0.0010(17)
C37 0.052(2) 0.035(2) 0.0369(18) -0.0038(15) 0.0150(16) 0.0063(16)
C38 0.0382(18) 0.035(2) 0.0366(17) 0.0024(15) 0.0154(14) 0.0010(14)
C51 0.0317(17) 0.0260(17) 0.0342(17) -0.0068(13) 0.0182(14) 0.0003(13)

loop_
_atom_type_symbol
_atom_type_description
_atom_type_scat_dispersion_real
_atom_type_scat_dispersion_imag
_atom_type_scat_source
C C 0.0033 0.0016 'International Tables Vol C Tables 4.2.6.8 and 6.1.1.4'
H H 0.0000 0.0000 'International Tables Vol C Tables 4.2.6.8 and 6.1.1.4'
N N 0.0061 0.0033 'International Tables Vol C Tables 4.2.6.8 and 6.1.1.4'
O O 0.0106 0.0060 'International Tables Vol C Tables 4.2.6.8 and 6.1.1.4'
Cd Cd -0.8075 1.2024 'International Tables Vol C Tables 4.2.6.8 and 6.1.1.4'
Cl Cl 0.1484 0.1585 'International Tables Vol C Tables 4.2.6.8 and 6.1.1.4'

loop_
_geom_angle_atom_site_label_1
_geom_angle_atom_site_label_2
_geom_angle_atom_site_label_3
_geom_angle
_geom_angle_site_symmetry_1
_geom_angle_site_symmetry_3
N11 Cd1 O1 95.96(7) . 3_557
N11 Cd1 N31 85.32(8) . 4_465
O1 Cd1 N31 91.88(8) 3_557 4_465
N11 Cd1 O2 149.80(7) . 3_557
O1 Cd1 O2 54.77(7) 3_557 3_557
N31 Cd1 O2 88.17(8) 4_465 3_557
N11 Cd1 Cl1 103.48(6) . .
O1 Cd1 Cl1 158.55(5) 3_557 .
N31 Cd1 Cl1 98.57(6) 4_465 .
O2 Cd1 Cl1 106.64(5) 3_557 .
N11 Cd1 C51 123.31(9) . 3_557
O1 Cd1 C51 27.47(7) 3_557 3_557
N31 Cd1 C51 91.49(8) 4_465 3_557
O2 Cd1 C51 27.37(7) 3_557 3_557
Cl1 Cd1 C51 132.80(7) . 3_557
N11 Cd1 Cl1 98.49(6) . 3_556
O1 Cd1 Cl1 84.41(6) 3_557 3_556
N31 Cd1 Cl1 174.92(6) 4_465 3_556
O2 Cd1 Cl1 86.86(6) 3_557 3_556
Cl1 Cd1 Cl1 83.85(2) . 3_556
C51 Cd1 Cl1 83.62(6) 3_557 3_556
Cd1 Cl1 Cd1 96.15(2) . 3_556
C12 N11 C13 104.6(2) . .
C12 N11 Cd1 122.97(18) . .
C13 N11 Cd1 127.52(19) . .
C12 N12 C14 106.2(2) . .
C12 N12 C11 125.9(2) . .
C14 N12 C11 127.2(2) . .
C32 N31 C33 104.9(2) . .
C32 N31 Cd1 123.5(2) . 4_666
C33 N31 Cd1 130.74(17) . 4_666
C32 N32 C34 106.4(2) . .
C32 N32 C31 127.3(3) . .
C34 N32 C31 126.3(2) . .
C51 O1 Cd1 93.90(17) . 3_557
C51 O2 Cd1 87.84(17) . 3_557
C2 C1 C6 118.8(2) . .
C2 C1 C11 119.5(2) . .
C6 C1 C11 121.7(3) . .
C3 C2 C1 121.7(2) . .
C3 C2 H1 119.1 . .
C1 C2 H1 119.1 . .
C4 C3 C2 118.2(3) . .
C4 C3 C31 119.7(2) . .
C2 C3 C31 122.0(2) . .
C3 C4 C5 121.3(2) . .
C3 C4 H2 119.4 . .
C5 C4 H2 119.4 . .
C6 C5 C4 119.3(3) . .
C6 C5 C51 120.4(3) . .
C4 C5 C51 120.3(2) . .
C5 C6 C1 120.6(3) . .
C5 C6 H3 119.7 . .
C1 C6 H3 119.7 . .
N12 C11 C1 113.7(2) . .
N12 C11 H5 108.8 . .
C1 C11 H5 108.8 . .
N12 C11 H4 108.8 . .
C1 C11 H4 108.8 . .
H5 C11 H4 107.7 . .
N11 C12 N12 114.0(2) . .
N11 C12 H6 123.0 . .
N12 C12 H6 123.0 . .
N11 C13 C18 129.6(3) . .
N11 C13 C14 109.6(2) . .
C18 C13 C14 120.7(3) . .
C15 C14 N12 132.7(3) . .
C15 C14 C13 121.7(3) . .
N12 C14 C13 105.6(2) . .
C16 C15 C14 116.8(3) . .
C16 C15 H7 121.6 . .
C14 C15 H7 121.6 . .
C15 C16 C17 121.3(3) . .
C15 C16 H8 119.4 . .
C17 C16 H8 119.4 . .
C18 C17 C16 122.1(3) . .
C18 C17 H9 119.0 . .
C16 C17 H9 119.0 . .
C17 C18 C13 117.1(3) . .
C17 C18 H10 121.4 . .
C13 C18 H10 121.4 . .
N32 C31 C3 113.3(2) . .
N32 C31 H11 108.9 . .
C3 C31 H11 108.9 . .
N32 C31 H12 108.9 . .
C3 C31 H12 108.9 . .
H11 C31 H12 107.7 . .
N31 C32 N32 113.7(3) . .
N31 C32 H13 123.2 . .
N32 C32 H13 123.2 . .
N31 C33 C34 109.7(2) . .
N31 C33 C38 130.7(3) . .
C34 C33 C38 119.6(3) . .
C35 C34 N32 131.5(3) . .
C35 C34 C33 123.2(3) . .
N32 C34 C33 105.3(3) . .
C34 C35 C36 116.0(3) . .
C34 C35 H14 122.0 . .
C36 C35 H14 122.0 . .
C35 C36 C37 122.3(3) . .
C35 C36 H15 118.8 . .
C37 C36 H15 118.8 . .
C38 C37 C36 121.0(3) . .
C38 C37 H16 119.5 . .
C36 C37 H16 119.5 . .
C37 C38 C33 117.9(3) . .
C37 C38 H17 121.0 . .
C33 C38 H17 121.0 . .
O2 C51 O1 123.2(3) . .
O2 C51 C5 118.8(3) . .
O1 C51 C5 118.0(3) . .
O2 C51 Cd1 64.79(15) . 3_557
O1 C51 Cd1 58.62(14) . 3_557
C5 C51 Cd1 174.1(2) . 3_557

loop_
_geom_bond_atom_site_label_1
_geom_bond_atom_site_label_2
_geom_bond_distance
_geom_bond_site_symmetry_2
Cd1 N11 2.316(2) .
Cd1 O1 2.3223(19) 3_557
Cd1 N31 2.343(2) 4_465
Cd1 O2 2.457(2) 3_557
Cd1 Cl1 2.5221(7) .
Cd1 C51 2.714(3) 3_557
Cd1 Cl1 2.7476(8) 3_556
Cl1 Cd1 2.7476(8) 3_556
N11 C12 1.319(3) .
N11 C13 1.386(3) .
N12 C12 1.346(3) .
N12 C14 1.389(3) .
N12 C11 1.469(3) .
N31 C32 1.313(3) .
N31 C33 1.392(4) .
N31 Cd1 2.343(2) 4_666
N32 C32 1.352(4) .
N32 C34 1.394(3) .
N32 C31 1.463(3) .
O1 C51 1.255(3) .
O1 Cd1 2.3223(19) 3_557
O2 C51 1.249(3) .
O2 Cd1 2.457(2) 3_557
C1 C2 1.388(4) .
C1 C6 1.390(4) .
C1 C11 1.511(4) .
C2 C3 1.387(4) .
C2 H1 0.9300 .
C3 C4 1.386(3) .
C3 C31 1.517(4) .
C4 C5 1.388(4) .
C4 H2 0.9300 .
C5 C6 1.387(4) .
C5 C51 1.514(4) .
C6 H3 0.9300 .
C11 H5 0.9700 .
C11 H4 0.9700 .
C12 H6 0.9300 .
C13 C18 1.395(4) .
C13 C14 1.396(4) .
C14 C15 1.386(4) .
C15 C16 1.379(4) .
C15 H7 0.9300 .
C16 C17 1.397(4) .
C16 H8 0.9300 .
C17 C18 1.365(4) .
C17 H9 0.9300 .
C18 H10 0.9300 .
C31 H11 0.9700 .
C31 H12 0.9700 .
C32 H13 0.9300 .
C33 C34 1.394(4) .
C33 C38 1.399(4) .
C34 C35 1.380(4) .
C35 C36 1.382(4) .
C35 H14 0.9300 .
C36 C37 1.394(4) .
C36 H15 0.9300 .
C37 C38 1.376(4) .
C37 H16 0.9300 .
C38 H17 0.9300 .
C51 Cd1 2.714(3) 3_557

loop_
_geom_torsion_atom_site_label_1
_geom_torsion_atom_site_label_2
_geom_torsion_atom_site_label_3
_geom_torsion_atom_site_label_4
_geom_torsion
_geom_torsion_site_symmetry_1
_geom_torsion_site_symmetry_2
_geom_torsion_site_symmetry_3
_geom_torsion_site_symmetry_4
N11 Cd1 Cl1 Cd1 97.29(7) . . . 3_556
O1 Cd1 Cl1 Cd1 -57.17(15) 3_557 . . 3_556
N31 Cd1 Cl1 Cd1 -175.50(6) 4_465 . . 3_556
O2 Cd1 Cl1 Cd1 -84.85(6) 3_557 . . 3_556
C51 Cd1 Cl1 Cd1 -75.39(9) 3_557 . . 3_556
Cl1 Cd1 Cl1 Cd1 0.0 3_556 . . 3_556
O1 Cd1 N11 C12 -50.2(2) 3_557 . . .
N31 Cd1 N11 C12 41.2(2) 4_465 . . .
O2 Cd1 N11 C12 -37.0(3) 3_557 . . .
Cl1 Cd1 N11 C12 138.9(2) . . . .
C51 Cd1 N11 C12 -47.5(3) 3_557 . . .
Cl1 Cd1 N11 C12 -135.4(2) 3_556 . . .
O1 Cd1 N11 C13 101.0(2) 3_557 . . .
N31 Cd1 N11 C13 -167.6(2) 4_465 . . .
O2 Cd1 N11 C13 114.2(2) 3_557 . . .
Cl1 Cd1 N11 C13 -69.9(2) . . . .
C51 Cd1 N11 C13 103.7(2) 3_557 . . .
Cl1 Cd1 N11 C13 15.8(2) 3_556 . . .
C6 C1 C2 C3 -1.6(4) . . . .
C11 C1 C2 C3 176.6(3) . . . .
C1 C2 C3 C4 -1.2(4) . . . .
C1 C2 C3 C31 179.7(3) . . . .
C2 C3 C4 C5 3.6(4) . . . .
C31 C3 C4 C5 -177.3(2) . . . .
C3 C4 C5 C6 -3.0(4) . . . .
C3 C4 C5 C51 175.3(2) . . . .
C4 C5 C6 C1 0.0(4) . . . .
C51 C5 C6 C1 -178.3(2) . . . .
C2 C1 C6 C5 2.3(4) . . . .
C11 C1 C6 C5 -176.0(2) . . . .
C12 N12 C11 C1 127.0(3) . . . .
C14 N12 C11 C1 -64.2(4) . . . .
C2 C1 C11 N12 108.9(3) . . . .
C6 C1 C11 N12 -72.9(3) . . . .
C13 N11 C12 N12 -1.4(3) . . . .
Cd1 N11 C12 N12 155.39(19) . . . .
C14 N12 C12 N11 0.3(3) . . . .
C11 N12 C12 N11 171.0(3) . . . .
C12 N11 C13 C18 -174.5(3) . . . .
Cd1 N11 C13 C18 30.2(4) . . . .
C12 N11 C13 C14 1.9(3) . . . .
Cd1 N11 C13 C14 -153.45(19) . . . .
C12 N12 C14 C15 -176.5(3) . . . .
C11 N12 C14 C15 12.9(5) . . . .
C12 N12 C14 C13 0.9(3) . . . .
C11 N12 C14 C13 -169.7(3) . . . .
N11 C13 C14 C15 176.0(3) . . . .
C18 C13 C14 C15 -7.2(4) . . . .
N11 C13 C14 N12 -1.7(3) . . . .
C18 C13 C14 N12 175.1(3) . . . .
N12 C14 C15 C16 -178.4(3) . . . .
C13 C14 C15 C16 4.5(4) . . . .
C14 C15 C16 C17 1.0(5) . . . .
C15 C16 C17 C18 -4.0(5) . . . .
C16 C17 C18 C13 1.4(4) . . . .
N11 C13 C18 C17 -179.9(3) . . . .
C14 C13 C18 C17 4.0(4) . . . .
C32 N32 C31 C3 106.8(3) . . . .
C34 N32 C31 C3 -75.1(3) . . . .
C4 C3 C31 N32 157.8(3) . . . .
C2 C3 C31 N32 -23.1(4) . . . .
C33 N31 C32 N32 -0.6(3) . . . .
Cd1 N31 C32 N32 -170.76(18) 4_666 . . .
C34 N32 C32 N31 -0.1(3) . . . .
C31 N32 C32 N31 178.3(2) . . . .
C32 N31 C33 C34 1.0(3) . . . .
Cd1 N31 C33 C34 170.19(19) 4_666 . . .
C32 N31 C33 C38 -178.2(3) . . . .
Cd1 N31 C33 C38 -9.1(5) 4_666 . . .
C32 N32 C34 C35 -180.0(3) . . . .
C31 N32 C34 C35 1.7(5) . . . .
C32 N32 C34 C33 0.7(3) . . . .
C31 N32 C34 C33 -177.7(2) . . . .
N31 C33 C34 C35 179.5(3) . . . .
C38 C33 C34 C35 -1.1(4) . . . .
N31 C33 C34 N32 -1.1(3) . . . .
C38 C33 C34 N32 178.3(2) . . . .
N32 C34 C35 C36 -177.7(3) . . . .
C33 C34 C35 C36 1.6(5) . . . .
C34 C35 C36 C37 -0.9(5) . . . .
C35 C36 C37 C38 -0.2(5) . . . .
C36 C37 C38 C33 0.7(5) . . . .
N31 C33 C38 C37 179.2(3) . . . .
C34 C33 C38 C37 0.0(4) . . . .
Cd1 O2 C51 O1 -5.8(3) 3_557 . . .
Cd1 O2 C51 C5 174.8(2) 3_557 . . .
Cd1 O1 C51 O2 6.1(3) 3_557 . . .
Cd1 O1 C51 C5 -174.4(2) 3_557 . . .
C6 C5 C51 O2 -164.1(3) . . . .
C4 C5 C51 O2 17.6(4) . . . .
C6 C5 C51 O1 16.4(4) . . . .
C4 C5 C51 O1 -161.9(3) . . . .
C6 C5 C51 Cd1 -38(2) . . . 3_557
C4 C5 C51 Cd1 144.0(18) . . . 3_557
